data_7019500
loop_
_publ_author_name
'Liu, Ya-Ming'
'Lin, Yi-Chun'
'Chen, Wen-Ching'
'Cheng, Jen-Hao'
'Chen, Yi-Lin'
'Yap, Glenn P. A.'
'Sun, Shih-Sheng'
'Ong, Tiow-Gan'

_publ_section_title
;
 Synthesis and characterization of para-pyridine linked NHC palladium
 complexes and their studies for the Heck-Mizoroki coupling reaction.
;
_journal_issue 24
_journal_name_full 'Dalton transactions (Cambridge, England : 2003)'
_journal_page_first 7382
_journal_page_last 7389
_journal_paper_doi 10.1039/c2dt30520h
_journal_volume 41
_journal_year 2012
_chemical_formula_sum 'C36 H38 Cl2 N6 Pd'
_chemical_formula_weight 732.02
_chemical_name_systematic
;
?
;
_space_group_IT_number 60
_symmetry_cell_setting orthorhombic
_symmetry_space_group_name_Hall '-P 2n 2ab'
_symmetry_space_group_name_H-M 'P b c n'
_atom_sites_solution_hydrogens geom
_atom_sites_solution_primary direct
_atom_sites_solution_secondary difmap
_audit_creation_method SHELXL-97
_cell_angle_alpha 90.00
_cell_angle_beta 90.00
_cell_angle_gamma 90.00
_cell_formula_units_Z 4
_cell_length_a 15.7750(9)
_cell_length_b 12.1317(8)
_cell_length_c 17.5570(12)
_cell_measurement_reflns_used 6525
_cell_measurement_temperature 296(2)
_cell_measurement_theta_max 27.01
_cell_measurement_theta_min 2.12
_cell_volume 3360.0(4)
_computing_cell_refinement 'SAINT (Bruker, 2002)'
_computing_data_collection 'SMART (Bruker, 2002)'
_computing_data_reduction SAINT
_computing_molecular_graphics 'SHELXTL (Sheldrick, 2001)'
_computing_publication_material 'SHELXTL (Sheldrick, 2001)'
_computing_structure_refinement 'SHELXL-97 (Sheldrick, 1997)'
_computing_structure_solution 'SHELXS-97 (Sheldrick, 1990)'
_diffrn_ambient_temperature 296(2)
_diffrn_detector_area_resol_mean 836.6
_diffrn_measured_fraction_theta_full 1.000
_diffrn_measured_fraction_theta_max 1.000
_diffrn_measurement_device_type 'Bruker AXS APEX diffractometer'
_diffrn_measurement_method \w
_diffrn_radiation_monochromator graphite
_diffrn_radiation_source 'fine-focus sealed tube'
_diffrn_radiation_type MoK\a
_diffrn_radiation_wavelength 0.71073
_diffrn_reflns_av_R_equivalents 0.0661
_diffrn_reflns_av_sigmaI/netI 0.0484
_diffrn_reflns_limit_h_max 20
_diffrn_reflns_limit_h_min -20
_diffrn_reflns_limit_k_max 15
_diffrn_reflns_limit_k_min -15
_diffrn_reflns_limit_l_max 22
_diffrn_reflns_limit_l_min -22
_diffrn_reflns_number 27361
_diffrn_reflns_theta_full 25.00
_diffrn_reflns_theta_max 27.03
_diffrn_reflns_theta_min 2.12
_diffrn_standards_decay_% 1
_diffrn_standards_interval_count 0
_diffrn_standards_interval_time 0
_diffrn_standards_number 0
_exptl_absorpt_coefficient_mu 0.747
_exptl_absorpt_correction_type multi-scan
_exptl_absorpt_process_details 'SADABS (Sheldrick, 2003)'
_exptl_crystal_colour yellow
_exptl_crystal_density_diffrn 1.447
_exptl_crystal_density_method 'not measured'
_exptl_crystal_description PRISM
_exptl_crystal_F_000 1504
_exptl_crystal_size_max 0.10
_exptl_crystal_size_mid 0.08
_exptl_crystal_size_min 0.08
_refine_diff_density_max 0.505
_refine_diff_density_min -0.575
_refine_diff_density_rms 0.083
_refine_ls_extinction_method none
_refine_ls_goodness_of_fit_ref 1.051
_refine_ls_hydrogen_treatment constr
_refine_ls_matrix_type full
_refine_ls_number_parameters 207
_refine_ls_number_reflns 3688
_refine_ls_number_restraints 0
_refine_ls_restrained_S_all 1.051
_refine_ls_R_factor_all 0.0478
_refine_ls_R_factor_gt 0.0292
_refine_ls_shift/su_max 0.001
_refine_ls_shift/su_mean 0.000
_refine_ls_structure_factor_coef Fsqd
_refine_ls_weighting_details 'calc w=1/[\s^2^(Fo^2^)+(0.0256P)^2^] where P=(Fo^2^+2Fc^2^)/3'
_refine_ls_weighting_scheme calc
_refine_ls_wR_factor_gt 0.0623
_refine_ls_wR_factor_ref 0.0670
_reflns_number_gt 2642
_reflns_number_total 3688
_reflns_threshold_expression >2sigma(I)
_cod_data_source_file c2dt30520h.txt
_cod_data_source_block i12139
_cod_depositor_comments
;
The following automatic conversions were performed:

'_symmetry_cell_setting' value 'Orthorhombic' changed to
'orthorhombic' according to
/home/saulius/struct/CIF-dictionaries/cif_core.dic dictionary named
'cif_core.dic' version 2.4.1 from 2010-06-29.

Automatic conversion script
Id: cif_fix_values 1891 2012-01-12 08:04:46Z andrius 
;
_cod_original_sg_symbol_H-M Pbcn
_cod_database_code 7019500

loop_
_symmetry_equiv_pos_as_xyz
'x, y, z'
'-x+1/2, -y+1/2, z+1/2'
'-x, y, -z+1/2'
'x+1/2, -y+1/2, -z'
'-x, -y, -z'
'x-1/2, y-1/2, -z-1/2'
'x, -y, z-1/2'
'-x-1/2, y-1/2, z'

loop_
_atom_site_label
_atom_site_type_symbol
_atom_site_fract_x
_atom_site_fract_y
_atom_site_fract_z
_atom_site_U_iso_or_equiv
_atom_site_adp_type
_atom_site_occupancy
_atom_site_symmetry_multiplicity
_atom_site_calc_flag
_atom_site_refinement_flags
Pd Pd 0.0000 0.58909(2) 0.2500 0.01582(8) Uani 1 2 d S
Cl Cl 0.06048(4) 0.45308(5) 0.17042(4) 0.02693(15) Uani 1 1 d .
N1 N -0.00329(11) 0.77643(15) 0.13590(10) 0.0170(4) Uani 1 1 d .
N2 N 0.12397(11) 0.72810(16) 0.16486(10) 0.0183(4) Uani 1 1 d .
N3 N 0.40554(13) 0.60918(18) 0.04989(13) 0.0315(6) Uani 1 1 d .
C1 C -0.13403(14) 0.6947(2) 0.08605(13) 0.0209(5) Uani 1 1 d .
C2 C -0.22212(14) 0.6985(2) 0.07885(14) 0.0264(6) Uani 1 1 d .
H2A H -0.2494 0.6421 0.0527 0.032 Uiso 1 1 calc R
C3 C -0.27062(14) 0.7837(2) 0.10952(14) 0.0267(6) Uani 1 1 d .
C4 C -0.22914(15) 0.8682(2) 0.14833(14) 0.0270(6) Uani 1 1 d .
H4A H -0.2608 0.9260 0.1683 0.032 Uiso 1 1 calc R
C5 C -0.14067(14) 0.8680(2) 0.15802(13) 0.0209(5) Uani 1 1 d .
C6 C -0.09518(13) 0.7789(2) 0.12781(13) 0.0180(5) Uani 1 1 d .
C7 C -0.08399(15) 0.6055(2) 0.04625(14) 0.0284(6) Uani 1 1 d .
H7A H -0.0568 0.5597 0.0835 0.043 Uiso 1 1 calc R
H7B H -0.0418 0.6387 0.0142 0.043 Uiso 1 1 calc R
H7C H -0.1215 0.5616 0.0158 0.043 Uiso 1 1 calc R
C8 C -0.36596(14) 0.7846(2) 0.09914(16) 0.0395(7) Uani 1 1 d .
H8A H -0.3869 0.7103 0.0999 0.059 Uiso 1 1 calc R
H8B H -0.3798 0.8181 0.0512 0.059 Uiso 1 1 calc R
H8C H -0.3916 0.8258 0.1397 0.059 Uiso 1 1 calc R
C9 C -0.09911(15) 0.9614(2) 0.20075(15) 0.0297(6) Uani 1 1 d .
H9A H -0.0507 0.9869 0.1727 0.045 Uiso 1 1 calc R
H9B H -0.0814 0.9360 0.2500 0.045 Uiso 1 1 calc R
H9C H -0.1388 1.0207 0.2067 0.045 Uiso 1 1 calc R
C10 C 0.04196(13) 0.70526(19) 0.18037(12) 0.0160(5) Uani 1 1 d .
C11 C 0.05103(14) 0.8424(2) 0.09310(14) 0.0232(6) Uani 1 1 d .
H11A H 0.0355 0.8965 0.0582 0.028 Uiso 1 1 calc R
C12 C 0.13038(14) 0.8126(2) 0.11213(13) 0.0229(6) Uani 1 1 d .
H12A H 0.1803 0.8430 0.0933 0.028 Uiso 1 1 calc R
C13 C 0.19593(13) 0.6732(2) 0.20257(13) 0.0214(6) Uani 1 1 d .
H13A H 0.1769 0.6040 0.2242 0.026 Uiso 1 1 calc R
H13B H 0.2161 0.7193 0.2439 0.026 Uiso 1 1 calc R
C14 C 0.32888(16) 0.5666(2) 0.03789(15) 0.0300(6) Uani 1 1 d .
H14A H 0.3215 0.5220 -0.0047 0.036 Uiso 1 1 calc R
C15 C 0.25888(14) 0.5841(2) 0.08478(14) 0.0259(6) Uani 1 1 d .
H15A H 0.2070 0.5515 0.0738 0.031 Uiso 1 1 calc R
C16 C 0.26821(14) 0.65118(19) 0.14794(13) 0.0196(5) Uani 1 1 d .
C17 C 0.34696(14) 0.6980(2) 0.16052(15) 0.0278(6) Uani 1 1 d .
H17A H 0.3559 0.7443 0.2020 0.033 Uiso 1 1 calc R
C18 C 0.41253(15) 0.6744(2) 0.10991(17) 0.0340(7) Uani 1 1 d .
H18A H 0.4650 0.7069 0.1190 0.041 Uiso 1 1 calc R

loop_
_atom_site_aniso_label
_atom_site_aniso_U_11
_atom_site_aniso_U_22
_atom_site_aniso_U_33
_atom_site_aniso_U_23
_atom_site_aniso_U_13
_atom_site_aniso_U_12
Pd 0.01657(12) 0.01553(13) 0.01535(13) 0.000 0.00145(11) 0.000
Cl 0.0311(3) 0.0219(3) 0.0277(3) -0.0055(3) 0.0042(3) 0.0049(3)
N1 0.0146(9) 0.0191(10) 0.0174(10) 0.0020(8) 0.0003(9) 0.0016(9)
N2 0.0141(9) 0.0234(11) 0.0174(11) 0.0029(9) 0.0003(8) 0.0016(9)
N3 0.0265(12) 0.0257(14) 0.0422(15) 0.0107(11) 0.0138(10) 0.0059(10)
C1 0.0195(12) 0.0248(14) 0.0184(13) 0.0041(11) -0.0011(10) 0.0022(11)
C2 0.0237(13) 0.0291(15) 0.0264(15) 0.0015(12) -0.0065(11) -0.0058(12)
C3 0.0159(12) 0.0369(17) 0.0273(15) 0.0062(12) -0.0025(10) 0.0019(12)
C4 0.0205(13) 0.0301(15) 0.0305(15) 0.0031(12) -0.0001(11) 0.0059(12)
C5 0.0193(12) 0.0232(13) 0.0203(13) 0.0013(11) -0.0009(10) 0.0013(11)
C6 0.0144(11) 0.0236(14) 0.0160(12) 0.0044(10) 0.0005(9) -0.0002(10)
C7 0.0304(14) 0.0296(16) 0.0254(14) -0.0075(12) -0.0066(11) 0.0033(12)
C8 0.0184(13) 0.049(2) 0.051(2) 0.0026(16) -0.0065(13) -0.0011(13)
C9 0.0277(13) 0.0251(15) 0.0364(17) -0.0048(12) -0.0022(12) 0.0063(12)
C10 0.0150(11) 0.0183(13) 0.0147(12) -0.0017(10) 0.0016(9) 0.0028(10)
C11 0.0227(13) 0.0235(14) 0.0233(14) 0.0092(11) 0.0008(11) -0.0003(11)
C12 0.0178(12) 0.0266(15) 0.0244(14) 0.0084(11) 0.0047(10) -0.0017(11)
C13 0.0171(12) 0.0267(14) 0.0202(13) 0.0044(11) 0.0008(10) 0.0045(11)
C14 0.0395(15) 0.0257(15) 0.0248(15) 0.0006(12) 0.0065(12) 0.0057(13)
C15 0.0190(12) 0.0296(15) 0.0290(14) 0.0020(12) -0.0006(11) -0.0013(11)
C16 0.0162(12) 0.0197(14) 0.0228(13) 0.0080(11) 0.0002(10) 0.0029(10)
C17 0.0220(13) 0.0250(15) 0.0364(16) -0.0010(12) 0.0019(12) -0.0029(11)
C18 0.0159(13) 0.0294(16) 0.057(2) 0.0061(15) 0.0070(12) -0.0029(12)

loop_
_atom_type_symbol
_atom_type_description
_atom_type_scat_dispersion_real
_atom_type_scat_dispersion_imag
_atom_type_scat_source
C C 0.0033 0.0016 'International Tables Vol C Tables 4.2.6.8 and 6.1.1.4'
H H 0.0000 0.0000 'International Tables Vol C Tables 4.2.6.8 and 6.1.1.4'
N N 0.0061 0.0033 'International Tables Vol C Tables 4.2.6.8 and 6.1.1.4'
Cl Cl 0.1484 0.1585 'International Tables Vol C Tables 4.2.6.8 and 6.1.1.4'
Pd Pd -0.9988 1.0072 'International Tables Vol C Tables 4.2.6.8 and 6.1.1.4'

loop_
_geom_angle_atom_site_label_1
_geom_angle_atom_site_label_2
_geom_angle_atom_site_label_3
_geom_angle
_geom_angle_site_symmetry_1
_geom_angle_site_symmetry_3
C10 Pd C10 89.22(13) . 3
C10 Pd Cl 175.68(6) . 3
C10 Pd Cl 89.83(6) 3 3
C10 Pd Cl 89.83(6) . .
C10 Pd Cl 175.68(6) 3 .
Cl Pd Cl 91.43(3) 3 .
C10 N1 C11 110.51(17) . .
C10 N1 C6 126.10(18) . .
C11 N1 C6 123.20(18) . .
C10 N2 C12 110.89(19) . .
C10 N2 C13 123.70(19) . .
C12 N2 C13 125.35(19) . .
C18 N3 C14 115.7(2) . .
C2 C1 C6 117.4(2) . .
C2 C1 C7 120.1(2) . .
C6 C1 C7 122.5(2) . .
C3 C2 C1 122.4(2) . .
C4 C3 C2 118.4(2) . .
C4 C3 C8 121.3(2) . .
C2 C3 C8 120.2(2) . .
C3 C4 C5 121.6(2) . .
C6 C5 C4 117.6(2) . .
C6 C5 C9 122.99(19) . .
C4 C5 C9 119.4(2) . .
C1 C6 C5 122.5(2) . .
C1 C6 N1 118.1(2) . .
C5 C6 N1 119.3(2) . .
N2 C10 N1 104.81(19) . .
N2 C10 Pd 126.21(16) . .
N1 C10 Pd 128.94(15) . .
C12 C11 N1 106.5(2) . .
C11 C12 N2 107.3(2) . .
N2 C13 C16 112.06(18) . .
N3 C14 C15 124.5(3) . .
C16 C15 C14 118.6(2) . .
C15 C16 C17 117.7(2) . .
C15 C16 C13 122.1(2) . .
C17 C16 C13 120.2(2) . .
C16 C17 C18 118.7(2) . .
N3 C18 C17 124.7(2) . .

loop_
_geom_bond_atom_site_label_1
_geom_bond_atom_site_label_2
_geom_bond_distance
_geom_bond_site_symmetry_2
Pd C10 1.980(2) .
Pd C10 1.980(2) 3
Pd Cl 2.3633(6) 3
Pd Cl 2.3633(6) .
N1 C10 1.365(3) .
N1 C11 1.393(3) .
N1 C6 1.457(3) .
N2 C10 1.351(3) .
N2 C12 1.385(3) .
N2 C13 1.473(3) .
N3 C18 1.322(3) .
N3 C14 1.332(3) .
C1 C2 1.396(3) .
C1 C6 1.399(3) .
C1 C7 1.511(3) .
C2 C3 1.395(3) .
C3 C4 1.394(3) .
C3 C8 1.515(3) .
C4 C5 1.406(3) .
C5 C6 1.401(3) .
C5 C9 1.509(3) .
C11 C12 1.345(3) .
C13 C16 1.514(3) .
C14 C15 1.394(3) .
C15 C16 1.383(3) .
C16 C17 1.384(3) .
C17 C18 1.393(3) .

loop_
_geom_torsion_atom_site_label_1
_geom_torsion_atom_site_label_2
_geom_torsion_atom_site_label_3
_geom_torsion_atom_site_label_4
_geom_torsion
_geom_torsion_site_symmetry_1
C6 C1 C2 C3 2.0(4) .
C7 C1 C2 C3 -175.0(2) .
C1 C2 C3 C4 0.3(4) .
C1 C2 C3 C8 179.2(2) .
C2 C3 C4 C5 -1.0(4) .
C8 C3 C4 C5 -179.9(2) .
C3 C4 C5 C6 -0.6(4) .
C3 C4 C5 C9 -179.8(2) .
C2 C1 C6 C5 -3.7(3) .
C7 C1 C6 C5 173.1(2) .
C2 C1 C6 N1 -180.0(2) .
C7 C1 C6 N1 -3.1(3) .
C4 C5 C6 C1 3.1(3) .
C9 C5 C6 C1 -177.8(2) .
C4 C5 C6 N1 179.3(2) .
C9 C5 C6 N1 -1.5(3) .
C10 N1 C6 C1 -72.8(3) .
C11 N1 C6 C1 101.6(3) .
C10 N1 C6 C5 110.8(3) .
C11 N1 C6 C5 -74.8(3) .
C12 N2 C10 N1 0.5(2) .
C13 N2 C10 N1 177.63(19) .
C12 N2 C10 Pd 178.41(16) .
C13 N2 C10 Pd -4.4(3) .
C11 N1 C10 N2 0.2(2) .
C6 N1 C10 N2 175.2(2) .
C11 N1 C10 Pd -177.67(17) .
C6 N1 C10 Pd -2.7(3) .
C10 Pd C10 N2 112.4(2) 3
Cl Pd C10 N2 -170.4(7) 3
Cl Pd C10 N2 -63.44(19) .
C10 Pd C10 N1 -70.21(18) 3
Cl Pd C10 N1 7.0(10) 3
Cl Pd C10 N1 114.00(19) .
C10 N1 C11 C12 -0.8(3) .
C6 N1 C11 C12 -175.9(2) .
N1 C11 C12 N2 1.0(3) .
C10 N2 C12 C11 -1.0(3) .
C13 N2 C12 C11 -178.1(2) .
C10 N2 C13 C16 141.6(2) .
C12 N2 C13 C16 -41.6(3) .
C18 N3 C14 C15 -1.8(4) .
N3 C14 C15 C16 0.7(4) .
C14 C15 C16 C17 0.6(3) .
C14 C15 C16 C13 -179.0(2) .
N2 C13 C16 C15 -61.3(3) .
N2 C13 C16 C17 119.1(2) .
C15 C16 C17 C18 -0.7(4) .
C13 C16 C17 C18 178.9(2) .
C14 N3 C18 C17 1.6(4) .
C16 C17 C18 N3 -0.4(4) .
